data_4346293
loop_
_publ_author_name
'Herchel, Radovan'
'Nemec, Ivan'
'Machata, Marek'
'Tr\'avn\'i\<cek, Zden\<ek'

_publ_section_title
;
 Experimental and Theoretical Investigations of Magnetic Exchange Pathways
 in Structurally Diverse Iron(III) Schiff-Base Complexes.
;
_journal_issue 17
_journal_name_full 'Inorganic chemistry'
_journal_page_first 8625
_journal_page_last 8638
_journal_paper_doi 10.1021/acs.inorgchem.5b01271
_journal_volume 54
_journal_year 2015
_chemical_formula_sum 'C120 H98 B2 Fe4 N8 O15'
_chemical_formula_weight 2137.08
_space_group_IT_number 2
_space_group_name_Hall '-P 1'
_space_group_name_H-M_alt 'P -1'
_symmetry_cell_setting triclinic
_symmetry_space_group_name_H-M 'P -1'
_atom_sites_solution_hydrogens geom
_atom_sites_solution_primary direct
_atom_sites_solution_secondary difmap
_audit_creation_method SHELXL-97
_cell_angle_alpha 94.2800(10)
_cell_angle_beta 105.1800(10)
_cell_angle_gamma 103.2240(10)
_cell_formula_units_Z 2
_cell_length_a 16.5387(5)
_cell_length_b 17.7318(6)
_cell_length_c 18.5063(6)
_cell_measurement_reflns_used 15666
_cell_measurement_temperature 90(2)
_cell_measurement_theta_max 32.12
_cell_measurement_theta_min 2.77
_cell_volume 5046.4(3)
_computing_cell_refinement 'APEX2 '
_computing_data_collection 'APEX2 (Bruker, 2004)'
_computing_data_reduction 'SAINT (Bruker, 2004)'
_computing_molecular_graphics 'SHELXTL (Sheldrick, 2000)'
_computing_publication_material 'publCIF (Westrip, 2007))'
_computing_structure_refinement 'SHELXL-97 (Sheldrick, 1997)'
_computing_structure_solution 'SHELXS-97 (Sheldrick, 1997)'
_diffrn_ambient_temperature 90(2)
_diffrn_detector_area_resol_mean 8.33
_diffrn_measured_fraction_theta_full 1.000
_diffrn_measured_fraction_theta_max 1.000
_diffrn_measurement_device_type 'Bruker SMART APEX2'
_diffrn_measurement_method \w-scans
_diffrn_radiation_monochromator graphite
_diffrn_radiation_source 'rotating anode '
_diffrn_radiation_type MoK\a
_diffrn_radiation_wavelength 0.71073
_diffrn_reflns_av_R_equivalents 0.0318
_diffrn_reflns_av_sigmaI/netI 0.0346
_diffrn_reflns_limit_h_max 19
_diffrn_reflns_limit_h_min -19
_diffrn_reflns_limit_k_max 21
_diffrn_reflns_limit_k_min -21
_diffrn_reflns_limit_l_max 22
_diffrn_reflns_limit_l_min -22
_diffrn_reflns_number 59783
_diffrn_reflns_theta_full 25.00
_diffrn_reflns_theta_max 25.00
_diffrn_reflns_theta_min 1.15
_exptl_absorpt_coefficient_mu 0.636
_exptl_absorpt_correction_T_max 0.9050
_exptl_absorpt_correction_T_min 0.8419
_exptl_absorpt_process_details '(SADABS 2004/1 Bruker 2004)'
_exptl_crystal_colour brown
_exptl_crystal_density_diffrn 1.406
_exptl_crystal_density_method 'not measured'
_exptl_crystal_description prism
_exptl_crystal_F_000 2216
_exptl_crystal_size_max 0.28
_exptl_crystal_size_mid 0.24
_exptl_crystal_size_min 0.16
_refine_diff_density_max 0.491
_refine_diff_density_min -0.461
_refine_diff_density_rms 0.057
_refine_ls_extinction_method none
_refine_ls_goodness_of_fit_ref 1.022
_refine_ls_hydrogen_treatment mixed
_refine_ls_matrix_type full
_refine_ls_number_parameters 1357
_refine_ls_number_reflns 17784
_refine_ls_number_restraints 6
_refine_ls_restrained_S_all 1.022
_refine_ls_R_factor_all 0.0540
_refine_ls_R_factor_gt 0.0323
_refine_ls_shift/su_max 0.001
_refine_ls_shift/su_mean 0.000
_refine_ls_structure_factor_coef Fsqd
_refine_ls_weighting_details 'calc w=1/[\s^2^(Fo^2^)+(0.0397P)^2^+3.5233P] where P=(Fo^2^+2Fc^2^)/3'
_refine_ls_weighting_scheme calc
_refine_ls_wR_factor_gt 0.0766
_refine_ls_wR_factor_ref 0.0869
_reflns_number_gt 13698
_reflns_number_total 17784
_reflns_threshold_expression >2sigma(I)
_cod_data_source_file ic5b01271_si_006.cif
_cod_data_source_block 5
_cod_original_sg_symbol_H-M P-1
_cod_database_code 4346293

loop_
_symmetry_equiv_pos_as_xyz
'x, y, z'
'-x, -y, -z'

loop_
_atom_site_label
_atom_site_type_symbol
_atom_site_fract_x
_atom_site_fract_y
_atom_site_fract_z
_atom_site_U_iso_or_equiv
_atom_site_adp_type
_atom_site_occupancy
_atom_site_symmetry_multiplicity
_atom_site_calc_flag
_atom_site_refinement_flags
O1S O -0.3139(2) -0.0016(2) -0.0242(2) 0.0327(6) Uani 0.50 1 d PD
O2S O 0.2989(2) 0.0445(2) 0.1654(2) 0.0327(6) Uani 0.50 1 d PD
H1S1 H -0.3233(18) -0.0067(17) -0.0718(6) 0.039 Uiso 1 1 d D
H2S1 H -0.3606(11) -0.0317(14) -0.0233(16) 0.039 Uiso 1 1 d D
H1S2 H 0.2636(15) 0.0321(16) 0.1898(14) 0.039 Uiso 1 1 d D
H2S2 H 0.3206(17) 0.0914(8) 0.1837(15) 0.039 Uiso 1 1 d D
C1 C 0.05379(14) -0.02321(13) 0.19059(12) 0.0178(5) Uani 1 1 d .
C2 C 0.03932(15) -0.09093(14) 0.22322(13) 0.0224(5) Uani 1 1 d .
H2 H 0.0185 -0.0915 0.2664 0.027 Uiso 1 1 calc R
C3 C 0.05530(16) -0.15790(15) 0.19264(14) 0.0274(6) Uani 1 1 d .
H3 H 0.0458 -0.2042 0.2153 0.033 Uiso 1 1 calc R
C4 C 0.08519(17) -0.15771(15) 0.12910(15) 0.0302(6) Uani 1 1 d .
H4 H 0.0969 -0.2036 0.1091 0.036 Uiso 1 1 calc R
C5 C 0.09785(16) -0.09130(15) 0.09502(14) 0.0269(6) Uani 1 1 d .
H5 H 0.1168 -0.0918 0.0508 0.032 Uiso 1 1 calc R
C6 C 0.08287(14) -0.02361(14) 0.12554(13) 0.0201(5) Uani 1 1 d .
C7 C 0.14305(16) 0.06731(15) 0.05442(14) 0.0256(6) Uani 1 1 d .
H7 H 0.1749 0.0314 0.0447 0.031 Uiso 1 1 calc R
C8 C 0.15501(16) 0.13809(14) 0.02133(13) 0.0251(6) Uani 1 1 d .
C9 C 0.21893(17) 0.15237(16) -0.01725(15) 0.0330(6) Uani 1 1 d .
H9 H 0.2527 0.1160 -0.0190 0.040 Uiso 1 1 calc R
C10 C 0.23336(18) 0.21780(17) -0.05231(15) 0.0372(7) Uani 1 1 d .
H10 H 0.2767 0.2265 -0.0780 0.045 Uiso 1 1 calc R
C11 C 0.18411(18) 0.27081(18) -0.04979(15) 0.0382(7) Uani 1 1 d .
H11 H 0.1935 0.3157 -0.0745 0.046 Uiso 1 1 calc R
C12 C 0.12154(17) 0.25942(17) -0.01194(14) 0.0327(6) Uani 1 1 d .
H12 H 0.0880 0.2962 -0.0115 0.039 Uiso 1 1 calc R
C13 C 0.10696(15) 0.19420(15) 0.02585(13) 0.0258(6) Uani 1 1 d .
C14 C -0.07158(16) 0.28316(15) 0.09208(14) 0.0261(6) Uani 1 1 d .
H14 H -0.0160 0.3180 0.1148 0.031 Uiso 1 1 calc R
C15 C -0.12935(17) 0.30217(17) 0.03222(15) 0.0319(6) Uani 1 1 d .
H15 H -0.1141 0.3505 0.0139 0.038 Uiso 1 1 calc R
C16 C -0.20978(17) 0.25032(16) -0.00098(15) 0.0315(6) Uani 1 1 d .
H16 H -0.2492 0.2619 -0.0435 0.038 Uiso 1 1 calc R
C17 C -0.23216(16) 0.18177(16) 0.02827(14) 0.0278(6) Uani 1 1 d .
H17 H -0.2878 0.1466 0.0068 0.033 Uiso 1 1 calc R
C18 C -0.17379(15) 0.16443(15) 0.08854(13) 0.0226(5) Uani 1 1 d .
C19 C -0.19364(14) 0.09484(14) 0.12596(13) 0.0214(5) Uani 1 1 d .
C20 C -0.26006(15) 0.08003(15) 0.15971(13) 0.0246(5) Uani 1 1 d .
H20 H -0.2959 0.1151 0.1586 0.030 Uiso 1 1 calc R
C21 C -0.27414(16) 0.01426(16) 0.19492(14) 0.0286(6) Uani 1 1 d .
H21 H -0.3193 0.0039 0.2185 0.034 Uiso 1 1 calc R
C22 C -0.22166(16) -0.03643(15) 0.19542(14) 0.0266(6) Uani 1 1 d .
H22 H -0.2302 -0.0816 0.2199 0.032 Uiso 1 1 calc R
C23 C -0.15698(15) -0.02120(14) 0.16018(13) 0.0234(5) Uani 1 1 d .
H23 H -0.1210 -0.0560 0.1601 0.028 Uiso 1 1 calc R
C24 C -0.02159(14) 0.08974(13) 0.36340(12) 0.0161(5) Uani 1 1 d .
C25 C -0.10500(15) 0.08983(14) 0.36556(13) 0.0204(5) Uani 1 1 d .
H25 H -0.1286 0.1322 0.3505 0.024 Uiso 1 1 calc R
C26 C -0.15320(15) 0.02762(14) 0.38986(13) 0.0226(5) Uani 1 1 d .
H26 H -0.2103 0.0273 0.3913 0.027 Uiso 1 1 calc R
C27 C -0.11903(15) -0.03452(14) 0.41215(13) 0.0232(5) Uani 1 1 d .
H27 H -0.1529 -0.0772 0.4283 0.028 Uiso 1 1 calc R
C28 C -0.03558(15) -0.03408(14) 0.41083(13) 0.0215(5) Uani 1 1 d .
H28 H -0.0120 -0.0763 0.4263 0.026 Uiso 1 1 calc R
C29 C 0.01357(14) 0.02802(13) 0.38690(12) 0.0164(5) Uani 1 1 d .
C30 C 0.14795(15) -0.00708(14) 0.41365(13) 0.0203(5) Uani 1 1 d .
H30 H 0.1264 -0.0411 0.4455 0.024 Uiso 1 1 calc R
C31 C 0.23204(14) -0.00654(13) 0.40564(13) 0.0188(5) Uani 1 1 d .
C32 C 0.28046(16) -0.05018(14) 0.45157(14) 0.0250(5) Uani 1 1 d .
H32 H 0.2562 -0.0787 0.4857 0.030 Uiso 1 1 calc R
C33 C 0.36169(17) -0.05244(16) 0.44822(15) 0.0300(6) Uani 1 1 d .
H33 H 0.3939 -0.0812 0.4804 0.036 Uiso 1 1 calc R
C34 C 0.39625(16) -0.01221(15) 0.39713(15) 0.0288(6) Uani 1 1 d .
H34 H 0.4525 -0.0137 0.3945 0.035 Uiso 1 1 calc R
C35 C 0.35063(15) 0.02970(14) 0.35043(14) 0.0239(5) Uani 1 1 d .
H35 H 0.3751 0.0557 0.3151 0.029 Uiso 1 1 calc R
C36 C 0.26823(15) 0.03466(13) 0.35412(13) 0.0187(5) Uani 1 1 d .
C37 C 0.24685(14) 0.21290(13) 0.45497(12) 0.0161(5) Uani 1 1 d .
C38 C 0.32812(14) 0.20110(13) 0.45906(13) 0.0204(5) Uani 1 1 d .
H38 H 0.3457 0.1961 0.4144 0.025 Uiso 1 1 calc R
C39 C 0.38342(15) 0.19665(14) 0.52817(14) 0.0256(6) Uani 1 1 d .
H39 H 0.4381 0.1869 0.5306 0.031 Uiso 1 1 calc R
C40 C 0.35922(16) 0.20644(15) 0.59420(14) 0.0271(6) Uani 1 1 d .
H40 H 0.3979 0.2045 0.6417 0.032 Uiso 1 1 calc R
C41 C 0.27887(15) 0.21900(14) 0.59075(14) 0.0236(5) Uani 1 1 d .
H41 H 0.2628 0.2264 0.6359 0.028 Uiso 1 1 calc R
C42 C 0.22167(14) 0.22076(13) 0.52147(13) 0.0170(5) Uani 1 1 d .
C43 C 0.09840(15) 0.22683(13) 0.56199(13) 0.0199(5) Uani 1 1 d .
H43 H 0.1299 0.2168 0.6095 0.024 Uiso 1 1 calc R
C44 C 0.01294(15) 0.23653(13) 0.55510(13) 0.0193(5) Uani 1 1 d .
C45 C -0.02050(16) 0.22411(14) 0.61757(14) 0.0246(5) Uani 1 1 d .
H45 H 0.0149 0.2124 0.6624 0.030 Uiso 1 1 calc R
C46 C -0.10293(17) 0.22870(15) 0.61455(15) 0.0288(6) Uani 1 1 d .
H46 H -0.1247 0.2196 0.6567 0.035 Uiso 1 1 calc R
C47 C -0.15449(16) 0.24690(14) 0.54902(15) 0.0263(6) Uani 1 1 d .
H47 H -0.2117 0.2499 0.5467 0.032 Uiso 1 1 calc R
C48 C -0.12382(15) 0.26055(13) 0.48773(14) 0.0218(5) Uani 1 1 d .
H48 H -0.1600 0.2732 0.4438 0.026 Uiso 1 1 calc R
C49 C -0.03940(14) 0.25608(13) 0.48915(13) 0.0177(5) Uani 1 1 d .
C50 C 0.15000(14) 0.42167(13) 0.47819(13) 0.0183(5) Uani 1 1 d .
C51 C 0.17735(15) 0.42051(14) 0.55616(13) 0.0211(5) Uani 1 1 d .
H51 H 0.2045 0.3814 0.5752 0.025 Uiso 1 1 calc R
C52 C 0.16478(16) 0.47650(14) 0.60570(14) 0.0253(6) Uani 1 1 d .
H52 H 0.1834 0.4756 0.6587 0.030 Uiso 1 1 calc R
C53 C 0.12520(15) 0.53375(14) 0.57829(14) 0.0251(6) Uani 1 1 d .
H53 H 0.1159 0.5713 0.6124 0.030 Uiso 1 1 calc R
C54 C 0.09939(15) 0.53622(14) 0.50169(14) 0.0228(5) Uani 1 1 d .
H54 H 0.0731 0.5760 0.4833 0.027 Uiso 1 1 calc R
C55 C 0.11160(14) 0.48073(13) 0.45082(13) 0.0186(5) Uani 1 1 d .
C56 C 0.05270(15) 0.52721(14) 0.33718(14) 0.0235(5) Uani 1 1 d .
H56 H 0.0293 0.5578 0.3666 0.028 Uiso 1 1 calc R
C57 C 0.03819(15) 0.53696(14) 0.25861(14) 0.0246(5) Uani 1 1 d .
C58 C -0.00517(18) 0.59391(15) 0.23262(16) 0.0340(6) Uani 1 1 d .
H58 H -0.0261 0.6219 0.2664 0.041 Uiso 1 1 calc R
C59 C -0.01779(18) 0.60970(16) 0.15969(16) 0.0370(7) Uani 1 1 d .
H59 H -0.0471 0.6483 0.1431 0.044 Uiso 1 1 calc R
C60 C 0.01264(18) 0.56882(16) 0.11026(16) 0.0344(6) Uani 1 1 d .
H60 H 0.0044 0.5800 0.0598 0.041 Uiso 1 1 calc R
C61 C 0.05453(17) 0.51231(15) 0.13326(15) 0.0288(6) Uani 1 1 d .
H61 H 0.0745 0.4847 0.0984 0.035 Uiso 1 1 calc R
C62 C 0.06812(15) 0.49488(14) 0.20755(14) 0.0221(5) Uani 1 1 d .
C63 C 0.35398(15) 0.43931(14) 0.47187(14) 0.0231(5) Uani 1 1 d .
H63 H 0.3215 0.4582 0.5012 0.028 Uiso 1 1 calc R
C64 C 0.42212(15) 0.40929(15) 0.50641(15) 0.0281(6) Uani 1 1 d .
H64 H 0.4356 0.4064 0.5591 0.034 Uiso 1 1 calc R
C65 C 0.47063(16) 0.38353(15) 0.46392(16) 0.0307(6) Uani 1 1 d .
H65 H 0.5181 0.3634 0.4871 0.037 Uiso 1 1 calc R
C66 C 0.44910(15) 0.38755(14) 0.38784(16) 0.0278(6) Uani 1 1 d .
H66 H 0.4830 0.3715 0.3584 0.033 Uiso 1 1 calc R
C67 C 0.37843(14) 0.41476(13) 0.35338(14) 0.0210(5) Uani 1 1 d .
C68 C 0.35188(16) 0.41837(14) 0.27225(14) 0.0239(5) Uani 1 1 d .
C69 C 0.40938(18) 0.45349(15) 0.23480(16) 0.0326(6) Uani 1 1 d .
H69 H 0.4682 0.4771 0.2622 0.039 Uiso 1 1 calc R
C70 C 0.3818(2) 0.45440(16) 0.15779(17) 0.0380(7) Uani 1 1 d .
H70 H 0.4213 0.4784 0.1320 0.046 Uiso 1 1 calc R
C71 C 0.2966(2) 0.42014(16) 0.11907(16) 0.0346(7) Uani 1 1 d .
H71 H 0.2764 0.4215 0.0663 0.042 Uiso 1 1 calc R
C72 C 0.24007(18) 0.38365(15) 0.15677(14) 0.0276(6) Uani 1 1 d .
H72 H 0.1813 0.3592 0.1299 0.033 Uiso 1 1 calc R
N1 N 0.09244(12) 0.04861(11) 0.09626(10) 0.0198(4) Uani 1 1 d .
N2 N -0.09430(12) 0.21522(12) 0.11791(11) 0.0208(4) Uani 1 1 d .
N3 N -0.14502(12) 0.04297(12) 0.12594(10) 0.0198(4) Uani 1 1 d .
N4 N 0.09936(12) 0.03536(11) 0.38079(10) 0.0163(4) Uani 1 1 d .
N5 N 0.13596(12) 0.23058(11) 0.50878(10) 0.0177(4) Uani 1 1 d .
N6 N 0.09458(12) 0.48085(11) 0.37125(11) 0.0187(4) Uani 1 1 d .
N7 N 0.33333(12) 0.44203(11) 0.39717(11) 0.0194(4) Uani 1 1 d .
N8 N 0.26882(13) 0.38295(11) 0.23174(11) 0.0219(4) Uani 1 1 d .
O1 O 0.04016(9) 0.04481(9) 0.21849(8) 0.0170(3) Uani 1 1 d .
O2 O 0.05026(10) 0.18781(10) 0.06532(9) 0.0256(4) Uani 1 1 d .
O3 O -0.03628(10) 0.19726(9) 0.17557(9) 0.0203(3) Uani 1 1 d .
O4 O -0.08545(10) 0.05497(9) 0.08760(9) 0.0202(3) Uani 1 1 d .
O5 O 0.13128(9) 0.18115(9) 0.22774(8) 0.0162(3) Uani 1 1 d .
H5O H 0.1606 0.2312 0.2370 0.019 Uiso 1 1 d R
O6 O 0.22696(10) 0.07739(9) 0.30962(9) 0.0193(3) Uani 1 1 d .
O7 O 0.02745(9) 0.14820(9) 0.33815(8) 0.0164(3) Uani 1 1 d .
O8 O 0.19015(9) 0.21631(9) 0.38824(8) 0.0170(3) Uani 1 1 d .
O9 O -0.01198(10) 0.27021(9) 0.42971(9) 0.0198(3) Uani 1 1 d .
O10 O 0.06285(9) 0.30202(9) 0.30400(8) 0.0172(3) Uani 1 1 d .
H10O H 0.0334 0.2682 0.2628 0.021 Uiso 1 1 d R
O11 O 0.16246(9) 0.36871(8) 0.42801(8) 0.0169(3) Uani 1 1 d .
O12 O 0.10882(11) 0.44020(10) 0.22726(9) 0.0252(4) Uani 1 1 d .
O13 O 0.21463(10) 0.34169(9) 0.26636(9) 0.0195(3) Uani 1 1 d .
O14 O 0.26896(10) 0.47394(9) 0.36522(9) 0.0197(3) Uani 1 1 d .
Fe1 Fe 0.03414(2) 0.125460(19) 0.142350(18) 0.01713(8) Uani 1 1 d .
Fe2 Fe 0.13142(2) 0.118028(18) 0.310114(17) 0.01470(8) Uani 1 1 d .
Fe3 Fe 0.08379(2) 0.256036(18) 0.398207(18) 0.01526(8) Uani 1 1 d .
Fe4 Fe 0.14784(2) 0.401059(19) 0.319819(18) 0.01689(8) Uani 1 1 d .
C73 C 0.50691(14) 0.24037(13) 0.26109(13) 0.0193(5) Uani 1 1 d .
C74 C 0.48815(17) 0.25894(16) 0.18715(14) 0.0301(6) Uani 1 1 d .
H74 H 0.5342 0.2726 0.1650 0.036 Uiso 1 1 calc R
C75 C 0.40447(17) 0.25814(16) 0.14481(15) 0.0332(6) Uani 1 1 d .
H75 H 0.3945 0.2709 0.0948 0.040 Uiso 1 1 calc R
C76 C 0.33629(16) 0.23880(15) 0.17572(15) 0.0290(6) Uani 1 1 d .
H76 H 0.2790 0.2372 0.1470 0.035 Uiso 1 1 calc R
C77 C 0.35226(16) 0.22190(15) 0.24847(15) 0.0287(6) Uani 1 1 d .
H77 H 0.3060 0.2096 0.2707 0.034 Uiso 1 1 calc R
C78 C 0.43556(15) 0.22276(14) 0.28965(14) 0.0230(5) Uani 1 1 d .
H78 H 0.4447 0.2108 0.3399 0.028 Uiso 1 1 calc R
C79 C 0.58518(14) 0.12955(14) 0.29808(13) 0.0184(5) Uani 1 1 d .
C80 C 0.52597(15) 0.08112(14) 0.23371(14) 0.0226(5) Uani 1 1 d .
H80 H 0.4968 0.1049 0.1941 0.027 Uiso 1 1 calc R
C81 C 0.50798(15) 0.00000(14) 0.22517(14) 0.0247(5) Uani 1 1 d .
H81 H 0.4672 -0.0302 0.1805 0.030 Uiso 1 1 calc R
C82 C 0.54906(15) -0.03695(14) 0.28119(14) 0.0243(5) Uani 1 1 d .
H82 H 0.5358 -0.0925 0.2761 0.029 Uiso 1 1 calc R
C83 C 0.60996(15) 0.00828(14) 0.34508(14) 0.0216(5) Uani 1 1 d .
H83 H 0.6394 -0.0162 0.3839 0.026 Uiso 1 1 calc R
C84 C 0.62797(14) 0.08950(14) 0.35234(13) 0.0196(5) Uani 1 1 d .
H84 H 0.6712 0.1193 0.3960 0.024 Uiso 1 1 calc R
C85 C 0.62160(14) 0.26205(13) 0.39863(13) 0.0172(5) Uani 1 1 d .
C86 C 0.59017(14) 0.22100(14) 0.45185(13) 0.0201(5) Uani 1 1 d .
H86 H 0.5536 0.1695 0.4353 0.024 Uiso 1 1 calc R
C87 C 0.60998(14) 0.25207(14) 0.52762(13) 0.0220(5) Uani 1 1 d .
H87 H 0.5885 0.2212 0.5617 0.026 Uiso 1 1 calc R
C88 C 0.66098(15) 0.32789(15) 0.55345(14) 0.0238(5) Uani 1 1 d .
H88 H 0.6744 0.3498 0.6049 0.029 Uiso 1 1 calc R
C89 C 0.69190(14) 0.37082(14) 0.50254(14) 0.0228(5) Uani 1 1 d .
H89 H 0.7265 0.4231 0.5191 0.027 Uiso 1 1 calc R
C90 C 0.67287(14) 0.33829(14) 0.42722(13) 0.0205(5) Uani 1 1 d .
H90 H 0.6957 0.3692 0.3938 0.025 Uiso 1 1 calc R
C91 C 0.68179(15) 0.26779(14) 0.27756(12) 0.0192(5) Uani 1 1 d .
C92 C 0.75299(14) 0.23642(14) 0.28359(13) 0.0209(5) Uani 1 1 d .
H92 H 0.7516 0.1881 0.3029 0.025 Uiso 1 1 calc R
C109 C 0.82588(16) 0.27234(15) 0.26274(14) 0.0265(6) Uani 1 1 d .
H109 H 0.8732 0.2491 0.2692 0.032 Uiso 1 1 calc R
C110 C 0.82958(17) 0.34161(15) 0.23271(14) 0.0298(6) Uani 1 1 d .
H110 H 0.8786 0.3659 0.2174 0.036 Uiso 1 1 calc R
C111 C 0.76032(17) 0.37498(15) 0.22541(14) 0.0299(6) Uani 1 1 d .
H111 H 0.7615 0.4224 0.2045 0.036 Uiso 1 1 calc R
C112 C 0.68900(16) 0.33927(15) 0.24856(14) 0.0261(6) Uani 1 1 d .
H112 H 0.6433 0.3643 0.2446 0.031 Uiso 1 1 calc R
B1 B 0.60002(17) 0.22606(16) 0.30838(15) 0.0190(6) Uani 1 1 d .
C100 C 0.59162(17) 0.68424(17) 0.13929(15) 0.0332(6) Uani 1 1 d .
H100 H 0.5918 0.7055 0.0937 0.040 Uiso 1 1 calc R
C113 C 0.51552(16) 0.67053(14) 0.16117(14) 0.0261(6) Uani 1 1 d .
C114 C 0.36426(17) 0.78439(16) 0.18295(15) 0.0320(6) Uani 1 1 d .
H114 H 0.3962 0.8257 0.1637 0.038 Uiso 1 1 calc R
C115 C 0.52132(17) 0.64070(15) 0.22948(14) 0.0299(6) Uani 1 1 d .
H115 H 0.4724 0.6325 0.2485 0.036 Uiso 1 1 calc R
C116 C 0.59595(18) 0.62235(17) 0.27102(16) 0.0366(7) Uani 1 1 d .
H116 H 0.5963 0.6005 0.3164 0.044 Uiso 1 1 calc R
C117 C 0.66928(18) 0.63564(16) 0.24666(15) 0.0334(6) Uani 1 1 d .
H117 H 0.7200 0.6226 0.2745 0.040 Uiso 1 1 calc R
C118 C 0.66744(18) 0.66807(17) 0.18139(16) 0.0361(7) Uani 1 1 d .
H118 H 0.7180 0.6796 0.1648 0.043 Uiso 1 1 calc R
C119 C 0.44921(16) 0.75730(15) 0.05862(14) 0.0270(6) Uani 1 1 d .
C120 C 0.50932(18) 0.82886(16) 0.09248(16) 0.0348(6) Uani 1 1 d .
H120 H 0.5404 0.8343 0.1444 0.042 Uiso 1 1 calc R
C121 C 0.5255(2) 0.89209(17) 0.05359(16) 0.0414(7) Uani 1 1 d .
H121 H 0.5661 0.9397 0.0794 0.050 Uiso 1 1 calc R
C122 C 0.48299(19) 0.88613(17) -0.02239(16) 0.0377(7) Uani 1 1 d .
H122 H 0.4934 0.9294 -0.0491 0.045 Uiso 1 1 calc R
C123 C 0.42515(17) 0.81622(16) -0.05868(15) 0.0313(6) Uani 1 1 d .
H123 H 0.3963 0.8107 -0.1112 0.038 Uiso 1 1 calc R
C124 C 0.40878(16) 0.75364(15) -0.01867(14) 0.0275(6) Uani 1 1 d .
H124 H 0.3683 0.7063 -0.0451 0.033 Uiso 1 1 calc R
C125 C 0.37034(17) 0.60680(15) 0.04556(14) 0.0266(6) Uani 1 1 d .
C126 C 0.41254(18) 0.56650(16) 0.00511(15) 0.0335(6) Uani 1 1 d .
H126 H 0.4741 0.5805 0.0196 0.040 Uiso 1 1 calc R
C127 C 0.26776(18) 0.66670(19) 0.23814(16) 0.0410(7) Uani 1 1 d .
H127 H 0.2344 0.6255 0.2564 0.049 Uiso 1 1 calc R
C128 C 0.3684(2) 0.50738(17) -0.05492(16) 0.0384(7) Uani 1 1 d .
H128 H 0.3998 0.4814 -0.0801 0.046 Uiso 1 1 calc R
C129 C 0.31662(19) 0.80256(19) 0.23092(17) 0.0441(8) Uani 1 1 d .
H129 H 0.3177 0.8556 0.2447 0.053 Uiso 1 1 calc R
C130 C 0.27869(19) 0.48596(16) -0.07846(16) 0.0365(7) Uani 1 1 d .
H130 H 0.2481 0.4464 -0.1205 0.044 Uiso 1 1 calc R
C131 C 0.26790(19) 0.7435(2) 0.25829(17) 0.0482(8) Uani 1 1 d .
H131 H 0.2349 0.7555 0.2905 0.058 Uiso 1 1 calc R
C132 C 0.23437(19) 0.52309(16) -0.03972(16) 0.0352(6) Uani 1 1 d .
H132 H 0.1728 0.5088 -0.0547 0.042 Uiso 1 1 calc R
C133 C 0.28015(17) 0.58131(15) 0.02119(15) 0.0302(6) Uani 1 1 d .
H133 H 0.2482 0.6050 0.0477 0.036 Uiso 1 1 calc R
C134 C 0.36665(16) 0.70777(15) 0.16224(14) 0.0262(6) Uani 1 1 d .
C135 C 0.31625(16) 0.65004(17) 0.19151(15) 0.0321(6) Uani 1 1 d .
H135 H 0.3154 0.5969 0.1787 0.039 Uiso 1 1 calc R
B2 B 0.42502(19) 0.68558(18) 0.10777(17) 0.0267(6) Uani 1 1 d .

loop_
_atom_site_aniso_label
_atom_site_aniso_U_11
_atom_site_aniso_U_22
_atom_site_aniso_U_33
_atom_site_aniso_U_23
_atom_site_aniso_U_13
_atom_site_aniso_U_12
O1S 0.0250(13) 0.0408(16) 0.0270(14) -0.0043(13) 0.0086(12) -0.0002(12)
O2S 0.0250(13) 0.0408(16) 0.0270(14) -0.0043(13) 0.0086(12) -0.0002(12)
C1 0.0153(11) 0.0195(12) 0.0153(12) -0.0028(9) 0.0011(9) 0.0032(9)
C2 0.0265(13) 0.0221(13) 0.0148(12) -0.0017(10) 0.0048(10) 0.0016(10)
C3 0.0338(14) 0.0221(13) 0.0210(13) 0.0006(11) 0.0019(11) 0.0047(11)
C4 0.0379(15) 0.0235(14) 0.0287(15) -0.0048(11) 0.0090(12) 0.0101(12)
C5 0.0283(13) 0.0302(15) 0.0215(13) -0.0036(11) 0.0105(11) 0.0047(11)
C6 0.0168(11) 0.0225(13) 0.0164(12) -0.0020(10) 0.0022(9) 0.0010(10)
C7 0.0251(13) 0.0254(14) 0.0216(13) -0.0079(11) 0.0077(11) -0.0001(11)
C8 0.0253(13) 0.0267(14) 0.0147(12) -0.0042(10) 0.0048(10) -0.0069(11)
C9 0.0325(14) 0.0340(16) 0.0275(15) -0.0062(12) 0.0141(12) -0.0043(12)
C10 0.0372(16) 0.0439(18) 0.0251(15) 0.0023(13) 0.0168(12) -0.0085(14)
C11 0.0404(16) 0.0418(17) 0.0278(15) 0.0115(13) 0.0115(13) -0.0027(14)
C12 0.0321(14) 0.0380(16) 0.0241(14) 0.0116(12) 0.0048(12) 0.0032(12)
C13 0.0224(12) 0.0348(15) 0.0138(12) 0.0030(11) 0.0023(10) -0.0016(11)
C14 0.0213(12) 0.0297(14) 0.0290(14) 0.0056(11) 0.0083(11) 0.0084(11)
C15 0.0306(14) 0.0369(16) 0.0333(15) 0.0147(13) 0.0109(12) 0.0136(12)
C16 0.0276(14) 0.0395(16) 0.0288(15) 0.0087(12) 0.0045(12) 0.0144(12)
C17 0.0205(12) 0.0367(15) 0.0253(14) 0.0039(12) 0.0040(11) 0.0089(11)
C18 0.0179(12) 0.0299(14) 0.0198(13) -0.0002(10) 0.0056(10) 0.0066(10)
C19 0.0174(11) 0.0282(13) 0.0142(12) -0.0016(10) -0.0003(9) 0.0042(10)
C20 0.0177(12) 0.0325(14) 0.0202(13) -0.0018(11) 0.0036(10) 0.0038(11)
C21 0.0212(12) 0.0394(16) 0.0209(13) 0.0004(12) 0.0076(11) -0.0013(12)
C22 0.0258(13) 0.0291(14) 0.0209(13) 0.0045(11) 0.0062(11) -0.0006(11)
C23 0.0220(12) 0.0253(13) 0.0178(12) 0.0000(10) 0.0017(10) 0.0015(10)
C24 0.0169(11) 0.0166(12) 0.0118(11) -0.0031(9) 0.0036(9) 0.0007(9)
C25 0.0206(12) 0.0224(13) 0.0173(12) -0.0020(10) 0.0039(10) 0.0070(10)
C26 0.0166(11) 0.0275(14) 0.0223(13) -0.0024(10) 0.0077(10) 0.0023(10)
C27 0.0250(13) 0.0193(13) 0.0232(13) 0.0014(10) 0.0103(11) -0.0015(10)
C28 0.0251(12) 0.0199(13) 0.0192(13) 0.0020(10) 0.0064(10) 0.0053(10)
C29 0.0170(11) 0.0191(12) 0.0119(11) -0.0017(9) 0.0044(9) 0.0029(9)
C30 0.0224(12) 0.0209(13) 0.0170(12) 0.0012(10) 0.0072(10) 0.0031(10)
C31 0.0185(11) 0.0180(12) 0.0180(12) -0.0027(10) 0.0039(10) 0.0040(10)
C32 0.0294(13) 0.0238(13) 0.0233(13) 0.0064(11) 0.0092(11) 0.0072(11)
C33 0.0293(14) 0.0336(15) 0.0313(15) 0.0088(12) 0.0071(12) 0.0168(12)
C34 0.0249(13) 0.0316(15) 0.0342(15) 0.0030(12) 0.0108(12) 0.0137(12)
C35 0.0231(12) 0.0262(14) 0.0271(14) 0.0055(11) 0.0124(11) 0.0088(11)
C36 0.0211(12) 0.0159(12) 0.0182(12) -0.0022(10) 0.0055(10) 0.0047(10)
C37 0.0156(11) 0.0120(11) 0.0169(12) 0.0008(9) 0.0019(9) -0.0004(9)
C38 0.0176(11) 0.0192(12) 0.0231(13) -0.0009(10) 0.0084(10) 0.0005(10)
C39 0.0145(11) 0.0257(14) 0.0341(15) 0.0030(11) 0.0040(11) 0.0045(10)
C40 0.0221(13) 0.0313(15) 0.0222(13) 0.0039(11) -0.0008(10) 0.0040(11)
C41 0.0236(12) 0.0256(13) 0.0200(13) 0.0032(10) 0.0073(10) 0.0020(11)
C42 0.0149(11) 0.0138(11) 0.0208(12) 0.0016(9) 0.0048(9) 0.0011(9)
C43 0.0219(12) 0.0176(12) 0.0191(12) 0.0006(10) 0.0057(10) 0.0041(10)
C44 0.0208(12) 0.0162(12) 0.0221(13) 0.0005(10) 0.0090(10) 0.0046(10)
C45 0.0307(13) 0.0246(13) 0.0212(13) 0.0050(10) 0.0095(11) 0.0094(11)
C46 0.0334(14) 0.0328(15) 0.0291(15) 0.0076(12) 0.0202(12) 0.0117(12)
C47 0.0238(13) 0.0261(14) 0.0349(15) 0.0042(11) 0.0154(11) 0.0097(11)
C48 0.0221(12) 0.0191(12) 0.0258(13) 0.0023(10) 0.0079(10) 0.0076(10)
C49 0.0210(12) 0.0117(11) 0.0207(12) -0.0009(9) 0.0089(10) 0.0025(9)
C50 0.0163(11) 0.0164(12) 0.0193(12) -0.0015(10) 0.0060(10) -0.0011(9)
C51 0.0231(12) 0.0171(12) 0.0208(13) 0.0020(10) 0.0062(10) 0.0012(10)
C52 0.0275(13) 0.0249(13) 0.0183(13) -0.0014(10) 0.0072(11) -0.0024(11)
C53 0.0228(12) 0.0227(13) 0.0296(14) -0.0052(11) 0.0133(11) 0.0015(11)
C54 0.0184(12) 0.0203(13) 0.0299(14) -0.0003(11) 0.0095(10) 0.0035(10)
C55 0.0142(11) 0.0181(12) 0.0215(12) 0.0018(10) 0.0052(9) 0.0003(9)
C56 0.0220(12) 0.0198(13) 0.0284(14) 0.0022(11) 0.0074(11) 0.0053(10)
C57 0.0221(12) 0.0208(13) 0.0272(14) 0.0044(11) 0.0016(11) 0.0043(10)
C58 0.0375(15) 0.0259(15) 0.0364(16) 0.0031(12) 0.0029(13) 0.0131(12)
C59 0.0397(16) 0.0271(15) 0.0392(17) 0.0109(13) -0.0021(13) 0.0124(13)
C60 0.0371(15) 0.0310(15) 0.0300(15) 0.0136(12) 0.0018(12) 0.0051(13)
C61 0.0318(14) 0.0269(14) 0.0265(14) 0.0086(11) 0.0069(11) 0.0053(12)
C62 0.0174(11) 0.0197(13) 0.0261(13) 0.0063(10) 0.0031(10) 0.0016(10)
C63 0.0184(12) 0.0229(13) 0.0246(13) 0.0028(10) 0.0054(10) -0.0001(10)
C64 0.0194(12) 0.0259(14) 0.0321(15) 0.0060(11) 0.0008(11) -0.0006(11)
C65 0.0174(12) 0.0254(14) 0.0439(17) 0.0039(12) 0.0019(12) 0.0033(11)
C66 0.0172(12) 0.0214(13) 0.0450(17) 0.0018(12) 0.0121(12) 0.0027(10)
C67 0.0184(12) 0.0146(12) 0.0295(14) 0.0007(10) 0.0111(10) -0.0006(10)
C68 0.0258(13) 0.0169(12) 0.0312(14) 0.0009(10) 0.0135(11) 0.0045(10)
C69 0.0345(15) 0.0249(14) 0.0412(17) 0.0022(12) 0.0224(13) 0.0011(12)
C70 0.0509(18) 0.0285(15) 0.0441(18) 0.0104(13) 0.0319(15) 0.0064(14)
C71 0.0567(19) 0.0301(15) 0.0293(15) 0.0111(12) 0.0242(14) 0.0195(14)
C72 0.0371(15) 0.0268(14) 0.0247(14) 0.0067(11) 0.0113(12) 0.0159(12)
N1 0.0196(10) 0.0233(11) 0.0132(10) -0.0008(8) 0.0040(8) 0.0008(8)
N2 0.0200(10) 0.0262(11) 0.0179(10) 0.0046(9) 0.0054(8) 0.0088(9)
N3 0.0146(9) 0.0273(11) 0.0142(10) -0.0012(8) 0.0027(8) 0.0019(8)
N4 0.0191(10) 0.0158(10) 0.0127(10) -0.0008(8) 0.0038(8) 0.0038(8)
N5 0.0178(9) 0.0160(10) 0.0189(10) 0.0006(8) 0.0067(8) 0.0026(8)
N6 0.0174(10) 0.0179(10) 0.0209(11) 0.0033(8) 0.0059(8) 0.0039(8)
N7 0.0147(9) 0.0164(10) 0.0254(11) 0.0024(8) 0.0053(8) 0.0017(8)
N8 0.0287(11) 0.0190(11) 0.0245(11) 0.0066(9) 0.0148(9) 0.0094(9)
O1 0.0198(8) 0.0169(8) 0.0143(8) -0.0006(6) 0.0058(7) 0.0043(7)
O2 0.0245(9) 0.0347(10) 0.0190(9) 0.0105(8) 0.0069(7) 0.0076(8)
O3 0.0191(8) 0.0250(9) 0.0164(8) 0.0038(7) 0.0019(7) 0.0086(7)
O4 0.0167(8) 0.0272(9) 0.0162(8) 0.0019(7) 0.0063(7) 0.0037(7)
O5 0.0154(8) 0.0168(8) 0.0156(8) 0.0028(6) 0.0043(6) 0.0026(6)
O6 0.0200(8) 0.0207(9) 0.0200(9) 0.0051(7) 0.0073(7) 0.0081(7)
O7 0.0167(8) 0.0161(8) 0.0158(8) 0.0009(6) 0.0061(6) 0.0022(6)
O8 0.0163(8) 0.0177(8) 0.0156(8) 0.0000(6) 0.0029(6) 0.0041(7)
O9 0.0204(8) 0.0221(9) 0.0190(9) 0.0028(7) 0.0084(7) 0.0062(7)
O10 0.0182(8) 0.0164(8) 0.0157(8) 0.0011(6) 0.0045(7) 0.0025(7)
O11 0.0195(8) 0.0139(8) 0.0169(8) -0.0006(6) 0.0057(7) 0.0035(6)
O12 0.0305(9) 0.0270(10) 0.0236(9) 0.0083(7) 0.0098(8) 0.0145(8)
O13 0.0204(8) 0.0184(8) 0.0224(9) 0.0041(7) 0.0120(7) 0.0035(7)
O14 0.0182(8) 0.0179(8) 0.0239(9) 0.0032(7) 0.0058(7) 0.0067(7)
Fe1 0.01617(16) 0.02188(18) 0.01319(17) 0.00270(13) 0.00450(13) 0.00422(14)
Fe2 0.01578(16) 0.01590(17) 0.01273(16) 0.00156(13) 0.00493(13) 0.00391(13)
Fe3 0.01648(16) 0.01499(17) 0.01459(17) 0.00140(13) 0.00537(13) 0.00383(13)
Fe4 0.01769(16) 0.01654(17) 0.01719(17) 0.00302(13) 0.00567(14) 0.00492(14)
C73 0.0199(12) 0.0157(12) 0.0196(12) -0.0024(9) 0.0021(10) 0.0048(10)
C74 0.0270(13) 0.0414(16) 0.0258(14) 0.0062(12) 0.0089(11) 0.0143(12)
C75 0.0382(15) 0.0412(17) 0.0197(14) 0.0029(12) 0.0002(12) 0.0194(13)
C76 0.0202(12) 0.0261(14) 0.0336(15) -0.0046(12) -0.0042(11) 0.0086(11)
C77 0.0182(12) 0.0300(15) 0.0357(16) 0.0041(12) 0.0052(11) 0.0052(11)
C78 0.0204(12) 0.0226(13) 0.0241(13) 0.0032(10) 0.0038(10) 0.0047(10)
C79 0.0141(11) 0.0230(13) 0.0193(12) 0.0015(10) 0.0075(9) 0.0044(10)
C80 0.0205(12) 0.0258(14) 0.0215(13) 0.0020(10) 0.0063(10) 0.0062(10)
C81 0.0214(12) 0.0252(14) 0.0236(13) -0.0044(11) 0.0050(10) 0.0020(11)
C82 0.0238(12) 0.0184(13) 0.0323(14) 0.0011(11) 0.0136(11) 0.0032(10)
C83 0.0185(12) 0.0249(13) 0.0264(13) 0.0090(11) 0.0107(10) 0.0088(10)
C84 0.0154(11) 0.0221(13) 0.0204(12) 0.0010(10) 0.0051(10) 0.0038(10)
C85 0.0119(10) 0.0206(12) 0.0190(12) 0.0020(10) 0.0021(9) 0.0070(9)
C86 0.0147(11) 0.0232(13) 0.0208(13) 0.0002(10) 0.0033(10) 0.0047(10)
C87 0.0164(11) 0.0307(14) 0.0210(13) 0.0056(11) 0.0057(10) 0.0088(10)
C88 0.0177(12) 0.0341(15) 0.0186(13) -0.0024(11) 0.0026(10) 0.0095(11)
C89 0.0145(11) 0.0214(13) 0.0291(14) -0.0053(11) 0.0035(10) 0.0043(10)
C90 0.0152(11) 0.0228(13) 0.0252(13) 0.0036(10) 0.0079(10) 0.0059(10)
C91 0.0207(12) 0.0215(13) 0.0127(12) -0.0006(9) 0.0031(9) 0.0029(10)
C92 0.0208(12) 0.0227(13) 0.0193(12) 0.0021(10) 0.0065(10) 0.0053(10)
C109 0.0225(13) 0.0319(15) 0.0265(14) 0.0004(11) 0.0110(11) 0.0066(11)
C110 0.0318(14) 0.0330(15) 0.0238(14) -0.0013(11) 0.0173(12) -0.0023(12)
C111 0.0418(16) 0.0250(14) 0.0241(14) 0.0058(11) 0.0143(12) 0.0047(12)
C112 0.0270(13) 0.0263(14) 0.0260(14) 0.0033(11) 0.0093(11) 0.0072(11)
B1 0.0175(13) 0.0203(14) 0.0194(14) 0.0013(11) 0.0053(11) 0.0054(11)
C100 0.0324(15) 0.0435(17) 0.0257(14) 0.0101(12) 0.0096(12) 0.0108(13)
C113 0.0306(14) 0.0221(13) 0.0232(13) -0.0014(11) 0.0079(11) 0.0033(11)
C114 0.0317(14) 0.0333(16) 0.0270(15) -0.0019(12) 0.0053(12) 0.0066(12)
C115 0.0287(14) 0.0294(15) 0.0271(14) 0.0027(11) 0.0075(12) -0.0002(12)
C116 0.0355(15) 0.0401(17) 0.0291(15) 0.0102(13) 0.0053(13) 0.0024(13)
C117 0.0324(15) 0.0365(16) 0.0274(15) 0.0033(12) 0.0019(12) 0.0093(13)
C118 0.0321(15) 0.0449(18) 0.0348(16) 0.0071(13) 0.0140(13) 0.0116(13)
C119 0.0271(13) 0.0276(14) 0.0265(14) -0.0013(11) 0.0100(11) 0.0067(11)
C120 0.0387(16) 0.0356(16) 0.0258(15) 0.0046(12) 0.0069(12) 0.0041(13)
C121 0.0477(18) 0.0332(16) 0.0351(17) 0.0045(13) 0.0112(14) -0.0048(14)
C122 0.0453(17) 0.0377(17) 0.0326(16) 0.0128(13) 0.0156(14) 0.0085(14)
C123 0.0366(15) 0.0357(16) 0.0274(15) 0.0073(12) 0.0133(12) 0.0148(13)
C124 0.0287(13) 0.0275(14) 0.0281(14) 0.0020(11) 0.0109(11) 0.0083(11)
C125 0.0349(14) 0.0233(13) 0.0219(13) 0.0070(11) 0.0070(11) 0.0085(11)
C126 0.0373(15) 0.0334(16) 0.0303(15) 0.0015(12) 0.0093(12) 0.0116(13)
C127 0.0303(15) 0.059(2) 0.0319(16) 0.0050(15) 0.0119(13) 0.0039(14)
C128 0.0510(18) 0.0351(16) 0.0293(16) -0.0029(13) 0.0096(14) 0.0159(14)
C129 0.0443(17) 0.0502(19) 0.0384(17) -0.0088(15) 0.0115(14) 0.0188(15)
C130 0.0520(18) 0.0230(14) 0.0275(15) 0.0013(12) 0.0031(13) 0.0065(13)
C131 0.0373(17) 0.077(2) 0.0350(17) -0.0016(16) 0.0172(14) 0.0196(17)
C132 0.0373(15) 0.0273(15) 0.0337(16) 0.0044(12) 0.0012(13) 0.0042(12)
C133 0.0338(14) 0.0245(14) 0.0315(15) 0.0066(12) 0.0058(12) 0.0092(12)
C134 0.0247(13) 0.0319(15) 0.0192(13) 0.0017(11) 0.0029(10) 0.0064(11)
C135 0.0280(14) 0.0364(16) 0.0293(15) 0.0019(12) 0.0083(12) 0.0040(12)
B2 0.0278(15) 0.0275(16) 0.0252(16) 0.0028(12) 0.0091(13) 0.0066(13)

loop_
_atom_type_symbol
_atom_type_description
_atom_type_scat_dispersion_real
_atom_type_scat_dispersion_imag
_atom_type_scat_source
C C 0.0033 0.0016 'International Tables Vol C Tables 4.2.6.8 and 6.1.1.4'
H H 0.0000 0.0000 'International Tables Vol C Tables 4.2.6.8 and 6.1.1.4'
B B 0.0013 0.0007 'International Tables Vol C Tables 4.2.6.8 and 6.1.1.4'
N N 0.0061 0.0033 'International Tables Vol C Tables 4.2.6.8 and 6.1.1.4'
O O 0.0106 0.0060 'International Tables Vol C Tables 4.2.6.8 and 6.1.1.4'
Fe Fe 0.3463 0.8444 'International Tables Vol C Tables 4.2.6.8 and 6.1.1.4'

loop_
_geom_angle_atom_site_label_1
_geom_angle_atom_site_label_2
_geom_angle_atom_site_label_3
_geom_angle
H1S1 O1S H2S1 98(3)
H1S2 O2S H2S2 100(3)
O1 C1 C2 122.6(2)
O1 C1 C6 117.9(2)
C2 C1 C6 119.5(2)
C1 C2 C3 119.8(2)
C1 C2 H2 120.1
C3 C2 H2 120.1
C2 C3 C4 120.5(2)
C2 C3 H3 119.8
C4 C3 H3 119.8
C5 C4 C3 120.3(2)
C5 C4 H4 119.8
C3 C4 H4 119.8
C4 C5 C6 119.8(2)
C4 C5 H5 120.1
C6 C5 H5 120.1
C5 C6 C1 120.1(2)
C5 C6 N1 125.9(2)
C1 C6 N1 114.0(2)
N1 C7 C8 125.1(2)
N1 C7 H7 117.4
C8 C7 H7 117.4
C9 C8 C13 118.7(2)
C9 C8 C7 117.5(2)
C13 C8 C7 123.7(2)
C10 C9 C8 121.5(3)
C10 C9 H9 119.3
C8 C9 H9 119.3
C9 C10 C11 119.3(2)
C9 C10 H10 120.3
C11 C10 H10 120.3
C12 C11 C10 121.0(3)
C12 C11 H11 119.5
C10 C11 H11 119.5
C11 C12 C13 120.8(3)
C11 C12 H12 119.6
C13 C12 H12 119.6
O2 C13 C12 119.1(2)
O2 C13 C8 122.4(2)
C12 C13 C8 118.5(2)
N2 C14 C15 119.6(2)
N2 C14 H14 120.2
C15 C14 H14 120.2
C14 C15 C16 119.6(2)
C14 C15 H15 120.2
C16 C15 H15 120.2
C17 C16 C15 119.4(2)
C17 C16 H16 120.3
C15 C16 H16 120.3
C18 C17 C16 119.9(2)
C18 C17 H17 120.0
C16 C17 H17 120.0
N2 C18 C17 119.1(2)
N2 C18 C19 117.2(2)
C17 C18 C19 123.7(2)
N3 C19 C20 119.2(2)
N3 C19 C18 117.8(2)
C20 C19 C18 123.0(2)
C21 C20 C19 120.0(2)
C21 C20 H20 120.0
C19 C20 H20 120.0
C20 C21 C22 119.2(2)
C20 C21 H21 120.4
C22 C21 H21 120.4
C23 C22 C21 119.8(2)
C23 C22 H22 120.1
C21 C22 H22 120.1
N3 C23 C22 119.8(2)
N3 C23 H23 120.1
C22 C23 H23 120.1
O7 C24 C25 121.7(2)
O7 C24 C29 118.14(19)
C25 C24 C29 120.2(2)
C26 C25 C24 119.3(2)
C26 C25 H25 120.3
C24 C25 H25 120.3
C25 C26 C27 120.7(2)
C25 C26 H26 119.6
C27 C26 H26 119.6
C28 C27 C26 119.9(2)
C28 C27 H27 120.0
C26 C27 H27 120.0
C27 C28 C29 120.0(2)
C27 C28 H28 120.0
C29 C28 H28 120.0
C28 C29 C24 119.9(2)
C28 C29 N4 126.1(2)
C24 C29 N4 114.02(19)
N4 C30 C31 124.8(2)
N4 C30 H30 117.6
C31 C30 H30 117.6
C32 C31 C36 118.7(2)
C32 C31 C30 117.6(2)
C36 C31 C30 123.7(2)
C33 C32 C31 121.6(2)
C33 C32 H32 119.2
C31 C32 H32 119.2
C32 C33 C34 119.1(2)
C32 C33 H33 120.4
C34 C33 H33 120.4
C35 C34 C33 121.1(2)
C35 C34 H34 119.4
C33 C34 H34 119.4
C34 C35 C36 120.9(2)
C34 C35 H35 119.6
C36 C35 H35 119.6
O6 C36 C35 119.3(2)
O6 C36 C31 122.2(2)
C35 C36 C31 118.5(2)
O8 C37 C38 121.9(2)
O8 C37 C42 118.52(19)
C38 C37 C42 119.6(2)
C39 C38 C37 120.0(2)
C39 C38 H38 120.0
C37 C38 H38 120.0
C38 C39 C40 120.3(2)
C38 C39 H39 119.9
C40 C39 H39 119.9
C41 C40 C39 120.0(2)
C41 C40 H40 120.0
C39 C40 H40 120.0
C40 C41 C42 120.1(2)
C40 C41 H41 119.9
C42 C41 H41 119.9
C41 C42 C37 119.8(2)
C41 C42 N5 126.5(2)
C37 C42 N5 113.63(19)
N5 C43 C44 125.3(2)
N5 C43 H43 117.3
C44 C43 H43 117.3
C49 C44 C45 119.0(2)
C49 C44 C43 123.5(2)
C45 C44 C43 117.5(2)
C46 C45 C44 121.3(2)
C46 C45 H45 119.3
C44 C45 H45 119.3
C45 C46 C47 119.3(2)
C45 C46 H46 120.3
C47 C46 H46 120.3
C48 C47 C46 121.0(2)
C48 C47 H47 119.5
C46 C47 H47 119.5
C47 C48 C49 120.9(2)
C47 C48 H48 119.5
C49 C48 H48 119.5
O9 C49 C48 119.2(2)
O9 C49 C44 122.4(2)
C48 C49 C44 118.4(2)
O11 C50 C51 121.7(2)
O11 C50 C55 118.8(2)
C51 C50 C55 119.4(2)
C52 C51 C50 120.0(2)
C52 C51 H51 120.0
C50 C51 H51 120.0
C53 C52 C51 120.4(2)
C53 C52 H52 119.8
C51 C52 H52 119.8
C54 C53 C52 120.1(2)
C54 C53 H53 119.9
C52 C53 H53 119.9
C53 C54 C55 120.5(2)
C53 C54 H54 119.7
C55 C54 H54 119.7
C54 C55 C50 119.6(2)
C54 C55 N6 125.8(2)
C50 C55 N6 114.4(2)
N6 C56 C57 126.0(2)
N6 C56 H56 117.0
C57 C56 H56 117.0
C58 C57 C62 118.8(2)
C58 C57 C56 117.6(2)
C62 C57 C56 123.5(2)
C59 C58 C57 121.4(3)
C59 C58 H58 119.3
C57 C58 H58 119.3
C58 C59 C60 119.4(3)
C58 C59 H59 120.3
C60 C59 H59 120.3
C61 C60 C59 120.9(3)
C61 C60 H60 119.5
C59 C60 H60 119.5
C60 C61 C62 120.8(3)
C60 C61 H61 119.6
C62 C61 H61 119.6
O12 C62 C61 118.8(2)
O12 C62 C57 122.6(2)
C61 C62 C57 118.6(2)
N7 C63 C64 120.5(2)
N7 C63 H63 119.8
C64 C63 H63 119.8
C63 C64 C65 119.7(2)
C63 C64 H64 120.1
C65 C64 H64 120.1
C66 C65 C64 118.9(2)
C66 C65 H65 120.5
C64 C65 H65 120.5
C65 C66 C67 120.7(2)
C65 C66 H66 119.6
C67 C66 H66 119.6
N7 C67 C66 119.0(2)
N7 C67 C68 118.3(2)
C66 C67 C68 122.6(2)
N8 C68 C69 118.9(2)
N8 C68 C67 118.7(2)
C69 C68 C67 122.3(2)
C70 C69 C68 120.4(3)
C70 C69 H69 119.8
C68 C69 H69 119.8
C71 C70 C69 119.1(2)
C71 C70 H70 120.5
C69 C70 H70 120.5
C70 C71 C72 120.1(3)
C70 C71 H71 120.0
C72 C71 H71 120.0
N8 C72 C71 119.6(3)
N8 C72 H72 120.2
C71 C72 H72 120.2
C7 N1 C6 121.6(2)
C7 N1 Fe1 124.54(17)
C6 N1 Fe1 113.11(14)
C14 N2 O3 118.55(19)
C14 N2 C18 122.3(2)
O3 N2 C18 119.10(19)
C23 N3 O4 119.51(19)
C23 N3 C19 122.1(2)
O4 N3 C19 118.38(19)
C30 N4 C29 121.99(19)
C30 N4 Fe2 126.00(15)
C29 N4 Fe2 111.96(14)
C43 N5 C42 121.1(2)
C43 N5 Fe3 125.88(16)
C42 N5 Fe3 112.95(14)
C56 N6 C55 121.3(2)
C56 N6 Fe4 125.80(16)
C55 N6 Fe4 112.86(14)
O14 N7 C63 119.51(19)
O14 N7 C67 119.40(19)
C63 N7 C67 121.1(2)
C72 N8 O13 118.7(2)
C72 N8 C68 121.9(2)
O13 N8 C68 119.31(19)
C1 O1 Fe2 120.79(13)
C1 O1 Fe1 113.27(13)
Fe2 O1 Fe1 97.89(6)
C13 O2 Fe1 130.83(16)
N2 O3 Fe1 114.26(12)
N3 O4 Fe1 117.75(12)
Fe1 O5 Fe2 106.77(7)
Fe1 O5 H5O 129.7
Fe2 O5 H5O 120.7
C36 O6 Fe2 133.25(14)
C24 O7 Fe3 123.23(13)
C24 O7 Fe2 113.24(13)
Fe3 O7 Fe2 102.19(6)
C37 O8 Fe2 120.49(13)
C37 O8 Fe3 114.69(13)
Fe2 O8 Fe3 101.50(6)
C49 O9 Fe3 134.82(15)
Fe4 O10 Fe3 108.33(7)
Fe4 O10 H10O 132.0
Fe3 O10 H10O 114.9
C50 O11 Fe3 121.66(13)
C50 O11 Fe4 113.65(13)
Fe3 O11 Fe4 98.78(6)
C62 O12 Fe4 134.30(15)
N8 O13 Fe4 117.98(12)
N7 O14 Fe4 117.82(12)
O2 Fe1 O5 101.48(7)
O2 Fe1 O4 99.00(7)
O5 Fe1 O4 157.36(6)
O2 Fe1 O3 89.35(7)
O5 Fe1 O3 87.42(6)
O4 Fe1 O3 83.24(6)
O2 Fe1 O1 165.15(6)
O5 Fe1 O1 77.00(6)
O4 Fe1 O1 85.61(6)
O3 Fe1 O1 105.26(6)
O2 Fe1 N1 87.83(7)
O5 Fe1 N1 99.62(7)
O4 Fe1 N1 90.66(7)
O3 Fe1 N1 172.81(7)
O1 Fe1 N1 77.96(7)
O6 Fe2 O5 100.19(6)
O6 Fe2 O8 100.79(6)
O5 Fe2 O8 90.53(6)
O6 Fe2 O1 98.98(6)
O5 Fe2 O1 76.98(6)
O8 Fe2 O1 158.21(6)
O6 Fe2 O7 163.83(6)
O5 Fe2 O7 95.84(6)
O8 Fe2 O7 76.84(6)
O1 Fe2 O7 86.62(6)
O6 Fe2 N4 87.46(7)
O5 Fe2 N4 165.23(7)
O8 Fe2 N4 100.50(6)
O1 Fe2 N4 89.41(7)
O7 Fe2 N4 77.39(6)
O9 Fe3 O10 99.65(6)
O9 Fe3 O7 97.64(6)
O10 Fe3 O7 89.77(6)
O9 Fe3 O11 99.69(6)
O10 Fe3 O11 75.66(6)
O7 Fe3 O11 158.96(6)
O9 Fe3 O8 162.06(6)
O10 Fe3 O8 97.59(6)
O7 Fe3 O8 77.46(6)
O11 Fe3 O8 89.33(6)
O9 Fe3 N5 87.17(7)
O10 Fe3 N5 165.14(7)
O7 Fe3 N5 102.48(7)
O11 Fe3 N5 90.24(7)
O8 Fe3 N5 77.24(6)
O12 Fe4 O10 101.53(7)
O12 Fe4 O14 101.87(7)
O10 Fe4 O14 153.08(6)
O12 Fe4 O13 87.59(7)
O10 Fe4 O13 86.27(6)
O14 Fe4 O13 81.60(6)
O12 Fe4 O11 164.11(6)
O10 Fe4 O11 75.67(6)
O14 Fe4 O11 85.22(6)
O13 Fe4 O11 107.64(6)
O12 Fe4 N6 87.64(7)
O10 Fe4 N6 103.94(7)
O14 Fe4 N6 90.14(7)
O13 Fe4 N6 169.42(7)
O11 Fe4 N6 78.05(7)
C78 C73 C74 114.7(2)
C78 C73 B1 119.9(2)
C74 C73 B1 124.8(2)
C75 C74 C73 122.7(2)
C75 C74 H74 118.7
C73 C74 H74 118.7
C76 C75 C74 119.9(2)
C76 C75 H75 120.0
C74 C75 H75 120.0
C77 C76 C75 119.2(2)
C77 C76 H76 120.4
C75 C76 H76 120.4
C76 C77 C78 120.2(2)
C76 C77 H77 119.9
C78 C77 H77 119.9
C77 C78 C73 123.3(2)
C77 C78 H78 118.3
C73 C78 H78 118.3
C80 C79 C84 114.6(2)
C80 C79 B1 121.4(2)
C84 C79 B1 124.0(2)
C81 C80 C79 123.1(2)
C81 C80 H80 118.5
C79 C80 H80 118.5
C82 C81 C80 120.4(2)
C82 C81 H81 119.8
C80 C81 H81 119.8
C81 C82 C83 118.9(2)
C81 C82 H82 120.6
C83 C82 H82 120.6
C82 C83 C84 120.0(2)
C82 C83 H83 120.0
C84 C83 H83 120.0
C83 C84 C79 123.0(2)
C83 C84 H84 118.5
C79 C84 H84 118.5
C90 C85 C86 114.6(2)
C90 C85 B1 121.2(2)
C86 C85 B1 124.2(2)
C87 C86 C85 123.2(2)
C87 C86 H86 118.4
C85 C86 H86 118.4
C88 C87 C86 120.1(2)
C88 C87 H87 119.9
C86 C87 H87 119.9
C89 C88 C87 118.4(2)
C89 C88 H88 120.8
C87 C88 H88 120.8
C88 C89 C90 120.7(2)
C88 C89 H89 119.7
C90 C89 H89 119.7
C89 C90 C85 122.9(2)
C89 C90 H90 118.6
C85 C90 H90 118.6
C92 C91 C112 114.8(2)
C92 C91 B1 121.4(2)
C112 C91 B1 123.7(2)
C109 C92 C91 123.3(2)
C109 C92 H92 118.4
C91 C92 H92 118.4
C110 C109 C92 120.2(2)
C110 C109 H109 119.9
C92 C109 H109 119.9
C109 C110 C111 118.6(2)
C109 C110 H110 120.7
C111 C110 H110 120.7
C110 C111 C112 120.3(2)
C110 C111 H111 119.9
C112 C111 H111 119.9
C111 C112 C91 122.8(2)
C111 C112 H112 118.6
C91 C112 H112 118.6
C73 B1 C91 113.36(19)
C73 B1 C85 108.82(18)
C91 B1 C85 108.33(18)
C73 B1 C79 105.26(18)
C91 B1 C79 110.32(18)
C85 B1 C79 110.73(19)
C118 C100 C113 122.9(2)
C118 C100 H100 118.5
C113 C100 H100 118.5
C115 C113 C100 114.8(2)
C115 C113 B2 123.2(2)
C100 C113 B2 121.9(2)
C134 C114 C129 122.4(3)
C134 C114 H114 118.8
C129 C114 H114 118.8
C116 C115 C113 122.7(2)
C116 C115 H115 118.6
C113 C115 H115 118.6
C117 C116 C115 120.5(3)
C117 C116 H116 119.8
C115 C116 H116 119.8
C118 C117 C116 118.6(3)
C118 C117 H117 120.7
C116 C117 H117 120.7
C117 C118 C100 120.3(3)
C117 C118 H118 119.8
C100 C118 H118 119.8
C124 C119 C120 114.5(2)
C124 C119 B2 123.3(2)
C120 C119 B2 122.1(2)
C121 C120 C119 123.1(3)
C121 C120 H120 118.5
C119 C120 H120 118.5
C122 C121 C120 120.3(3)
C122 C121 H121 119.8
C120 C121 H121 119.8
C123 C122 C121 118.7(3)
C123 C122 H122 120.7
C121 C122 H122 120.7
C122 C123 C124 120.3(3)
C122 C123 H123 119.9
C124 C123 H123 119.9
C123 C124 C119 123.1(3)
C123 C124 H124 118.5
C119 C124 H124 118.5
C133 C125 C126 114.4(2)
C133 C125 B2 124.0(2)
C126 C125 B2 121.0(2)
C128 C126 C125 123.0(3)
C128 C126 H126 118.5
C125 C126 H126 118.5
C135 C127 C131 119.9(3)
C135 C127 H127 120.0
C131 C127 H127 120.0
C130 C128 C126 120.3(3)
C130 C128 H128 119.9
C126 C128 H128 119.9
C131 C129 C114 120.1(3)
C131 C129 H129 120.0
C114 C129 H129 120.0
C132 C130 C128 118.8(3)
C132 C130 H130 120.6
C128 C130 H130 120.6
C129 C131 C127 119.1(3)
C129 C131 H131 120.4
C127 C131 H131 120.4
C130 C132 C133 119.8(3)
C130 C132 H132 120.1
C133 C132 H132 120.1
C132 C133 C125 123.6(3)
C132 C133 H133 118.2
C125 C133 H133 118.2
C114 C134 C135 115.3(2)
C114 C134 B2 123.0(2)
C135 C134 B2 121.7(2)
C127 C135 C134 123.1(3)
C127 C135 H135 118.4
C134 C135 H135 118.4
C134 B2 C125 111.0(2)
C134 B2 C119 110.6(2)
C125 B2 C119 106.6(2)
C134 B2 C113 109.3(2)
C125 B2 C113 109.9(2)
C119 B2 C113 109.4(2)

loop_
_geom_bond_atom_site_label_1
_geom_bond_atom_site_label_2
_geom_bond_distance
O1S H1S1 0.847(10)
O1S H2S1 0.836(10)
O2S H1S2 0.828(10)
O2S H2S2 0.832(10)
C1 O1 1.366(3)
C1 C2 1.384(3)
C1 C6 1.409(3)
C2 C3 1.386(3)
C2 H2 0.9500
C3 C4 1.390(4)
C3 H3 0.9500
C4 C5 1.377(4)
C4 H4 0.9500
C5 C6 1.389(3)
C5 H5 0.9500
C6 N1 1.419(3)
C7 N1 1.289(3)
C7 C8 1.433(4)
C7 H7 0.9500
C8 C9 1.411(3)
C8 C13 1.419(4)
C9 C10 1.375(4)
C9 H9 0.9500
C10 C11 1.383(4)
C10 H10 0.9500
C11 C12 1.381(4)
C11 H11 0.9500
C12 C13 1.402(4)
C12 H12 0.9500
C13 O2 1.322(3)
C14 N2 1.339(3)
C14 C15 1.379(4)
C14 H14 0.9500
C15 C16 1.386(4)
C15 H15 0.9500
C16 C17 1.380(4)
C16 H16 0.9500
C17 C18 1.376(3)
C17 H17 0.9500
C18 N2 1.359(3)
C18 C19 1.473(3)
C19 N3 1.353(3)
C19 C20 1.385(3)
C20 C21 1.381(4)
C20 H20 0.9500
C21 C22 1.384(4)
C21 H21 0.9500
C22 C23 1.379(3)
C22 H22 0.9500
C23 N3 1.344(3)
C23 H23 0.9500
C24 O7 1.355(3)
C24 C25 1.391(3)
C24 C29 1.398(3)
C25 C26 1.383(3)
C25 H25 0.9500
C26 C27 1.391(3)
C26 H26 0.9500
C27 C28 1.385(3)
C27 H27 0.9500
C28 C29 1.386(3)
C28 H28 0.9500
C29 N4 1.430(3)
C30 N4 1.293(3)
C30 C31 1.435(3)
C30 H30 0.9500
C31 C32 1.410(3)
C31 C36 1.415(3)
C32 C33 1.370(3)
C32 H32 0.9500
C33 C34 1.388(4)
C33 H33 0.9500
C34 C35 1.371(3)
C34 H34 0.9500
C35 C36 1.404(3)
C35 H35 0.9500
C36 O6 1.324(3)
C37 O8 1.356(3)
C37 C38 1.391(3)
C37 C42 1.406(3)
C38 C39 1.383(3)
C38 H38 0.9500
C39 C40 1.393(3)
C39 H39 0.9500
C40 C41 1.383(3)
C40 H40 0.9500
C41 C42 1.387(3)
C41 H41 0.9500
C42 N5 1.428(3)
C43 N5 1.293(3)
C43 C44 1.437(3)
C43 H43 0.9500
C44 C49 1.416(3)
C44 C45 1.417(3)
C45 C46 1.371(3)
C45 H45 0.9500
C46 C47 1.395(4)
C46 H46 0.9500
C47 C48 1.374(3)
C47 H47 0.9500
C48 C49 1.410(3)
C48 H48 0.9500
C49 O9 1.315(3)
C50 O11 1.358(3)
C50 C51 1.398(3)
C50 C55 1.404(3)
C51 C52 1.389(3)
C51 H51 0.9500
C52 C53 1.387(4)
C52 H52 0.9500
C53 C54 1.376(3)
C53 H53 0.9500
C54 C55 1.395(3)
C54 H54 0.9500
C55 N6 1.425(3)
C56 N6 1.289(3)
C56 C57 1.441(3)
C56 H56 0.9500
C57 C58 1.410(3)
C57 C62 1.415(3)
C58 C59 1.371(4)
C58 H58 0.9500
C59 C60 1.387(4)
C59 H59 0.9500
C60 C61 1.375(4)
C60 H60 0.9500
C61 C62 1.403(3)
C61 H61 0.9500
C62 O12 1.322(3)
C63 N7 1.342(3)
C63 C64 1.382(3)
C63 H63 0.9500
C64 C65 1.384(4)
C64 H64 0.9500
C65 C66 1.371(4)
C65 H65 0.9500
C66 C67 1.385(3)
C66 H66 0.9500
C67 N7 1.367(3)
C67 C68 1.461(3)
C68 N8 1.356(3)
C68 C69 1.383(3)
C69 C70 1.380(4)
C69 H69 0.9500
C70 C71 1.372(4)
C70 H70 0.9500
C71 C72 1.383(4)
C71 H71 0.9500
C72 N8 1.346(3)
C72 H72 0.9500
N1 Fe1 2.0911(19)
N2 O3 1.347(2)
N3 O4 1.346(2)
N4 Fe2 2.1058(18)
N5 Fe3 2.1276(19)
N6 Fe4 2.1193(19)
N7 O14 1.341(2)
N8 O13 1.349(2)
O1 Fe2 2.0672(15)
O1 Fe1 2.0815(15)
O2 Fe1 1.9039(16)
O3 Fe1 2.0717(15)
O4 Fe1 2.0325(15)
O5 Fe1 1.9404(15)
O5 Fe2 1.9572(15)
O5 H5O 0.8879
O6 Fe2 1.8823(15)
O7 Fe3 2.0212(15)
O7 Fe2 2.0877(14)
O8 Fe2 2.0457(15)
O8 Fe3 2.0837(15)
O9 Fe3 1.8857(15)
O10 Fe4 1.9296(15)
O10 Fe3 1.9620(15)
O10 H10O 0.8845
O11 Fe3 2.0637(15)
O11 Fe4 2.0923(15)
O12 Fe4 1.9068(16)
O13 Fe4 2.0631(15)
O14 Fe4 2.0399(16)
C73 C78 1.397(3)
C73 C74 1.403(3)
C73 B1 1.645(3)
C74 C75 1.397(4)
C74 H74 0.9500
C75 C76 1.381(4)
C75 H75 0.9500
C76 C77 1.372(4)
C76 H76 0.9500
C77 C78 1.385(3)
C77 H77 0.9500
C78 H78 0.9500
C79 C80 1.403(3)
C79 C84 1.406(3)
C79 B1 1.661(3)
C80 C81 1.388(3)
C80 H80 0.9500
C81 C82 1.379(3)
C81 H81 0.9500
C82 C83 1.386(3)
C82 H82 0.9500
C83 C84 1.391(3)
C83 H83 0.9500
C84 H84 0.9500
C85 C90 1.400(3)
C85 C86 1.404(3)
C85 B1 1.658(3)
C86 C87 1.392(3)
C86 H86 0.9500
C87 C88 1.386(3)
C87 H87 0.9500
C88 C89 1.382(3)
C88 H88 0.9500
C89 C90 1.394(3)
C89 H89 0.9500
C90 H90 0.9500
C91 C92 1.396(3)
C91 C112 1.405(3)
C91 B1 1.646(3)
C92 C109 1.392(3)
C92 H92 0.9500
C109 C110 1.381(4)
C109 H109 0.9500
C110 C111 1.386(4)
C110 H110 0.9500
C111 C112 1.392(3)
C111 H111 0.9500
C112 H112 0.9500
C100 C118 1.396(4)
C100 C113 1.396(4)
C100 H100 0.9500
C113 C115 1.395(3)
C113 B2 1.654(4)
C114 C134 1.396(4)
C114 C129 1.397(4)
C114 H114 0.9500
C115 C116 1.394(4)
C115 H115 0.9500
C116 C117 1.379(4)
C116 H116 0.9500
C117 C118 1.372(4)
C117 H117 0.9500
C118 H118 0.9500
C119 C124 1.401(4)
C119 C120 1.403(4)
C119 B2 1.654(4)
C120 C121 1.390(4)
C120 H120 0.9500
C121 C122 1.382(4)
C121 H121 0.9500
C122 C123 1.378(4)
C122 H122 0.9500
C123 C124 1.394(4)
C123 H123 0.9500
C124 H124 0.9500
C125 C133 1.393(4)
C125 C126 1.407(4)
C125 B2 1.653(4)
C126 C128 1.385(4)
C126 H126 0.9500
C127 C135 1.381(4)
C127 C131 1.384(5)
C127 H127 0.9500
C128 C130 1.383(4)
C128 H128 0.9500
C129 C131 1.382(5)
C129 H129 0.9500
C130 C132 1.382(4)
C130 H130 0.9500
C131 H131 0.9500
C132 C133 1.390(4)
C132 H132 0.9500
C133 H133 0.9500
C134 C135 1.402(4)
C134 B2 1.651(4)
C135 H135 0.9500
